data_7704067
loop_
_publ_author_name
'Lippi, Martina'
'Caputo, Josefina'
'Famulari, Antonino'
'Sacchetti, Alessandro'
'Castellano, Carlo'
'Meneghetti, Fiorella'
'Mart\'i-Rujas, Javier'
'Cametti, Massimo'

_publ_section_title
;
 Combined structural and theoretical investigation on differently
 substituted bispidine ligands: predicting the properties of their
 corresponding coordination polymers.
;
_journal_issue 18
_journal_name_full 'Dalton transactions (Cambridge, England : 2003)'
_journal_page_first 5965
_journal_page_last 5973
_journal_paper_doi 10.1039/d0dt00799d
_journal_volume 49
_journal_year 2020
_chemical_formula_sum 'C30 H29 F3 Mn0 N4 O6'
_chemical_formula_weight 598.57
_space_group_crystal_system orthorhombic
_space_group_IT_number 61
_space_group_name_Hall '-P 2ac 2ab'
_space_group_name_H-M_alt 'P b c a'
_atom_sites_solution_hydrogens geom
_audit_creation_method SHELXL-2018/3
_audit_update_record
;
2019-06-07 deposited with the CCDC.	2020-04-13 downloaded from the CCDC.
;
_cell_angle_alpha 90
_cell_angle_beta 90
_cell_angle_gamma 90
_cell_formula_units_Z 8
_cell_length_a 13.127(3)
_cell_length_b 16.744(3)
_cell_length_c 25.548(5)
_cell_measurement_reflns_used 3456
_cell_measurement_temperature 150(2)
_cell_measurement_theta_max 20.87
_cell_measurement_theta_min 2.43
_cell_volume 5615(2)
_computing_data_reduction SAINT
_computing_structure_refinement 'SHELXL-2018/3 (Sheldrick, 2018)'
_computing_structure_solution SIR-97
_diffrn_ambient_temperature 150(2)
_diffrn_measured_fraction_theta_full 0.992
_diffrn_measured_fraction_theta_max 0.992
_diffrn_measurement_device_type 'Bruker APEX II CCD diffractometer'
_diffrn_measurement_method 'omega scan'
_diffrn_radiation_type MoK\a
_diffrn_radiation_wavelength 0.71073
_diffrn_reflns_av_R_equivalents 0.0770
_diffrn_reflns_av_unetI/netI 0.0492
_diffrn_reflns_Laue_measured_fraction_full 0.992
_diffrn_reflns_Laue_measured_fraction_max 0.992
_diffrn_reflns_limit_h_max 13
_diffrn_reflns_limit_h_min -13
_diffrn_reflns_limit_k_max 16
_diffrn_reflns_limit_k_min -17
_diffrn_reflns_limit_l_max 25
_diffrn_reflns_limit_l_min -25
_diffrn_reflns_number 22575
_diffrn_reflns_point_group_measured_fraction_full 0.992
_diffrn_reflns_point_group_measured_fraction_max 0.992
_diffrn_reflns_theta_full 21.228
_diffrn_reflns_theta_max 21.228
_diffrn_reflns_theta_min 1.594
_exptl_absorpt_coefficient_mu 0.113
_exptl_absorpt_correction_T_max 1.000
_exptl_absorpt_correction_T_min 0.914
_exptl_absorpt_correction_type empirical
_exptl_absorpt_process_details SADABS
_exptl_crystal_colour brown
_exptl_crystal_density_diffrn 1.416
_exptl_crystal_description prism
_exptl_crystal_F_000 2496
_exptl_crystal_size_max 0.08
_exptl_crystal_size_mid 0.05
_exptl_crystal_size_min 0.03
_refine_diff_density_max 0.492
_refine_diff_density_min -0.405
_refine_diff_density_rms 0.044
_refine_ls_extinction_method none
_refine_ls_goodness_of_fit_ref 1.015
_refine_ls_hydrogen_treatment riding
_refine_ls_matrix_type full
_refine_ls_number_parameters 388
_refine_ls_number_reflns 3083
_refine_ls_number_restraints 0
_refine_ls_restrained_S_all 1.015
_refine_ls_R_factor_all 0.0734
_refine_ls_R_factor_gt 0.0425
_refine_ls_shift/su_max 0.002
_refine_ls_shift/su_mean 0.000
_refine_ls_structure_factor_coef Fsqd
_refine_ls_weighting_details 'w=1/[\s^2^(Fo^2^)+(0.0599P)^2^+0.0360P] where P=(Fo^2^+2Fc^2^)/3'
_refine_ls_weighting_scheme calc
_refine_ls_wR_factor_gt 0.0984
_refine_ls_wR_factor_ref 0.1079
_reflns_Friedel_coverage 0.000
_reflns_number_gt 2122
_reflns_number_total 3083
_reflns_threshold_expression 'I > 2\s(I)'
_cod_data_source_file d0dt00799d2.cif
_cod_data_source_block JC6_L7
_cod_depositor_comments 'Adding full bibliography for 7704064--7704069.cif.'
_cod_original_cell_volume 5615.4(19)
_cod_database_code 7704067
_shelx_shelxl_version_number 2018/3
_shelx_space_group_comment
;
The symmetry employed for this shelxl refinement is uniquely defined
by the following loop, which should always be used as a source of
symmetry information in preference to the above space-group names.
They are only intended as comments.
;

loop_
_space_group_symop_operation_xyz
'x, y, z'
'-x+1/2, -y, z+1/2'
'x+1/2, -y+1/2, -z'
'-x, y+1/2, -z+1/2'
'-x, -y, -z'
'x-1/2, y, -z-1/2'
'-x-1/2, y-1/2, z'
'x, -y-1/2, z-1/2'

loop_
_atom_site_label
_atom_site_type_symbol
_atom_site_fract_x
_atom_site_fract_y
_atom_site_fract_z
_atom_site_U_iso_or_equiv
_atom_site_adp_type
_atom_site_occupancy
_atom_site_site_symmetry_order
_atom_site_calc_flag
_atom_site_refinement_flags_posn
_atom_site_refinement_flags_adp
_atom_site_refinement_flags_occupancy
_atom_site_disorder_assembly
_atom_site_disorder_group
O1 O 0.12215(18) 0.35528(14) 0.99802(9) 0.0289(6) Uani 1 1 d . . . . .
O2 O -0.07120(17) 0.45208(15) 0.94532(8) 0.0283(6) Uani 1 1 d . . . . .
O3 O -0.05728(18) 0.32407(14) 0.92110(8) 0.0280(6) Uani 1 1 d . . . . .
O4 O 0.22498(15) 0.36972(14) 1.09891(9) 0.0253(6) Uani 1 1 d . . . . .
O5 O 0.21423(18) 0.23704(16) 1.10260(12) 0.0454(8) Uani 1 1 d . . . . .
N1 N -0.09639(18) 0.23212(15) 1.06788(10) 0.0173(7) Uani 1 1 d . . . . .
N2 N -0.09031(18) 0.39625(15) 1.10561(10) 0.0170(7) Uani 1 1 d . . . . .
N3 N 0.0288(3) 0.29816(19) 1.28092(12) 0.0388(9) Uani 1 1 d . . . . .
N4 N -0.4404(2) 0.40567(18) 1.03155(12) 0.0313(8) Uani 1 1 d . . . . .
F1 F -0.3196(2) 0.04759(15) 1.34878(9) 0.0684(8) Uani 1 1 d . . . . .
F2 F -0.3772(3) 0.0158(3) 1.27473(11) 0.1474(19) Uani 1 1 d . . . . .
F3 F -0.3810(3) 0.1334(3) 1.29873(12) 0.1253(14) Uani 1 1 d . . . . .
C1 C 0.0515(3) 0.34241(18) 1.02757(13) 0.0172(8) Uani 1 1 d . . . . .
C2 C 0.0629(2) 0.31210(19) 1.08291(12) 0.0156(8) Uani 1 1 d . . . . .
C3 C 0.0155(2) 0.37752(19) 1.11970(12) 0.0178(8) Uani 1 1 d . . . . .
H3 H 0.056113 0.426383 1.116328 0.021 Uiso 1 1 calc R U . . .
C4 C -0.1128(2) 0.4104(2) 1.04979(12) 0.0162(8) Uani 1 1 d . . . . .
H4 H -0.089042 0.464144 1.040834 0.019 Uiso 1 1 calc R U . . .
C5 C -0.0591(2) 0.34967(18) 1.01209(12) 0.0160(8) Uani 1 1 d . . . . .
C6 C -0.1019(2) 0.26394(19) 1.01473(12) 0.0181(8) Uani 1 1 d . . . . .
H6A H -0.172209 0.264019 1.003109 0.022 Uiso 1 1 calc R U . . .
H6B H -0.063297 0.229758 0.991340 0.022 Uiso 1 1 calc R U . . .
C7 C 0.0097(2) 0.22990(19) 1.08531(13) 0.0197(9) Uani 1 1 d . . . . .
H7A H 0.047033 0.192460 1.063612 0.024 Uiso 1 1 calc R U . . .
H7B H 0.011892 0.210364 1.121036 0.024 Uiso 1 1 calc R U . . .
C8 C -0.1244(3) 0.4665(2) 1.13541(13) 0.0264(9) Uani 1 1 d . . . . .
H8A H -0.091891 0.513479 1.121847 0.032 Uiso 1 1 calc R U . . .
H8B H -0.106645 0.459919 1.171602 0.032 Uiso 1 1 calc R U . . .
H8C H -0.196953 0.471874 1.132223 0.032 Uiso 1 1 calc R U . . .
C9 C -0.2277(2) 0.40833(19) 1.04283(13) 0.0183(8) Uani 1 1 d . . . . .
C10 C -0.2763(3) 0.4581(2) 1.00764(13) 0.0225(9) Uani 1 1 d . . . . .
H10 H -0.239146 0.493538 0.987129 0.027 Uiso 1 1 calc R U . . .
C11 C -0.3814(3) 0.4542(2) 1.00345(14) 0.0294(10) Uani 1 1 d . . . . .
H11 H -0.412874 0.487825 0.979397 0.035 Uiso 1 1 calc R U . . .
C12 C -0.3919(3) 0.3582(2) 1.06526(15) 0.0310(10) Uani 1 1 d . . . . .
H12 H -0.430589 0.323552 1.085571 0.037 Uiso 1 1 calc R U . . .
C13 C -0.2881(3) 0.3577(2) 1.07173(14) 0.0252(9) Uani 1 1 d . . . . .
H13 H -0.258492 0.322960 1.095723 0.030 Uiso 1 1 calc R U . . .
C14 C 0.0199(2) 0.35041(19) 1.17602(13) 0.0194(9) Uani 1 1 d . . . . .
C19 C 0.1748(3) 0.3007(2) 1.09615(13) 0.0222(9) Uani 1 1 d . . . . .
C15 C -0.0562(3) 0.3034(2) 1.19763(13) 0.0263(9) Uani 1 1 d . . . . .
H15 H -0.112123 0.288211 1.177600 0.032 Uiso 1 1 calc R U . . .
C18 C 0.0998(3) 0.3712(2) 1.20877(13) 0.0293(10) Uani 1 1 d . . . . .
H18 H 0.152249 0.403452 1.196490 0.035 Uiso 1 1 calc R U . . .
C21 C -0.0643(2) 0.3819(2) 0.95668(13) 0.0199(8) Uani 1 1 d . . . . .
C28 C -0.1102(3) 0.0768(2) 1.15358(14) 0.0284(9) Uani 1 1 d . . . . .
H28 H -0.052552 0.053485 1.138928 0.034 Uiso 1 1 calc R U . . .
C30 C -0.2198(3) 0.0945(2) 1.22640(14) 0.0312(10) Uani 1 1 d . . . . .
C27 C -0.1698(3) 0.12755(19) 1.12367(13) 0.0204(9) Uani 1 1 d . . . . .
C31 C -0.2825(3) 0.1443(2) 1.19788(15) 0.0321(10) Uani 1 1 d . . . . .
H31 H -0.340446 0.166773 1.212768 0.039 Uiso 1 1 calc R U . . .
C32 C -0.2563(3) 0.1597(2) 1.14634(15) 0.0277(9) Uani 1 1 d . . . . .
H32 H -0.298100 0.192563 1.126371 0.033 Uiso 1 1 calc R U . . .
C16 C -0.0482(3) 0.2793(2) 1.24920(15) 0.0360(10) Uani 1 1 d . . . . .
H16 H -0.100193 0.247720 1.262739 0.043 Uiso 1 1 calc R U . . .
C25 C -0.1414(3) 0.15151(19) 1.06903(13) 0.0232(9) Uani 1 1 d . . . . .
H25A H -0.092926 0.113416 1.054982 0.028 Uiso 1 1 calc R U . . .
H25B H -0.201651 0.150480 1.047047 0.028 Uiso 1 1 calc R U . . .
C17 C 0.1010(3) 0.3436(2) 1.25997(15) 0.0387(11) Uani 1 1 d . . . . .
H17 H 0.155911 0.357881 1.280979 0.046 Uiso 1 1 calc R U . . .
C29 C -0.1355(3) 0.0605(2) 1.20507(15) 0.0344(10) Uani 1 1 d . . . . .
H29 H -0.095120 0.026442 1.224949 0.041 Uiso 1 1 calc R U . . .
C22 C -0.0659(3) 0.3469(2) 0.86681(12) 0.0375(11) Uani 1 1 d . . . . .
H22A H -0.132780 0.367920 0.860372 0.045 Uiso 1 1 calc R U . . .
H22B H -0.054693 0.301071 0.845010 0.045 Uiso 1 1 calc R U . . .
H22C H -0.015903 0.387033 0.858942 0.045 Uiso 1 1 calc R U . . .
O6 O -0.2345(2) 0.07962(17) 1.28030(10) 0.0490(8) Uani 1 1 d . . . . .
C20 C 0.3330(2) 0.3643(2) 1.10920(15) 0.0336(10) Uani 1 1 d . . . . .
H20A H 0.343977 0.334102 1.140651 0.040 Uiso 1 1 calc R U . . .
H20B H 0.360640 0.416944 1.113371 0.040 Uiso 1 1 calc R U . . .
H20C H 0.366038 0.338091 1.080403 0.040 Uiso 1 1 calc R U . . .
C24 C -0.3256(4) 0.0665(3) 1.29900(19) 0.0574(13) Uani 1 1 d . . . . .

loop_
_atom_site_aniso_label
_atom_site_aniso_U_11
_atom_site_aniso_U_22
_atom_site_aniso_U_33
_atom_site_aniso_U_23
_atom_site_aniso_U_13
_atom_site_aniso_U_12
O1 0.0194(14) 0.0419(18) 0.0253(15) 0.0028(12) 0.0022(13) -0.0015(12)
O2 0.0336(15) 0.0280(17) 0.0234(15) 0.0040(12) 0.0023(11) -0.0001(13)
O3 0.0397(16) 0.0288(16) 0.0156(14) -0.0032(12) -0.0009(12) -0.0066(12)
O4 0.0100(13) 0.0283(16) 0.0376(16) -0.0027(12) -0.0032(11) -0.0018(12)
O5 0.0241(15) 0.0279(18) 0.084(2) 0.0024(15) -0.0145(15) 0.0046(14)
N1 0.0151(17) 0.0165(17) 0.0204(17) 0.0008(13) -0.0025(13) -0.0039(13)
N2 0.0157(17) 0.0195(17) 0.0156(17) -0.0045(13) 0.0014(13) 0.0030(12)
N3 0.051(2) 0.043(2) 0.0229(19) 0.0062(17) -0.0055(18) -0.0082(18)
N4 0.0188(18) 0.034(2) 0.041(2) 0.0011(17) -0.0031(16) 0.0029(17)
F1 0.093(2) 0.080(2) 0.0320(16) 0.0116(14) 0.0172(14) -0.0177(16)
F2 0.166(3) 0.228(4) 0.0479(19) -0.029(2) 0.029(2) -0.165(4)
F3 0.143(3) 0.159(4) 0.074(2) 0.039(2) 0.054(2) 0.064(3)
C1 0.018(2) 0.011(2) 0.023(2) -0.0060(15) 0.0014(18) -0.0014(16)
C2 0.0122(19) 0.016(2) 0.018(2) -0.0020(15) -0.0017(16) 0.0008(16)
C3 0.0143(19) 0.017(2) 0.022(2) -0.0006(16) -0.0006(16) -0.0007(15)
C4 0.0165(19) 0.016(2) 0.016(2) 0.0025(15) 0.0001(16) 0.0003(16)
C5 0.017(2) 0.015(2) 0.017(2) -0.0003(15) 0.0003(16) -0.0007(16)
C6 0.0142(19) 0.021(2) 0.019(2) -0.0014(16) -0.0017(15) 0.0000(16)
C7 0.019(2) 0.019(2) 0.021(2) -0.0033(16) -0.0012(16) 0.0011(16)
C8 0.024(2) 0.032(2) 0.024(2) -0.0067(18) 0.0005(17) 0.0035(17)
C9 0.017(2) 0.016(2) 0.022(2) -0.0063(17) -0.0018(17) 0.0004(17)
C10 0.018(2) 0.024(2) 0.025(2) 0.0003(18) 0.0009(18) 0.0025(17)
C11 0.023(2) 0.030(3) 0.035(2) 0.0040(19) -0.0042(19) 0.005(2)
C12 0.019(2) 0.029(2) 0.046(3) 0.004(2) 0.005(2) -0.0059(18)
C13 0.019(2) 0.022(2) 0.035(2) 0.0060(18) -0.0008(18) 0.0002(18)
C14 0.019(2) 0.019(2) 0.020(2) -0.0031(17) 0.0005(18) 0.0013(17)
C19 0.020(2) 0.024(3) 0.023(2) 0.0025(18) -0.0015(17) 0.001(2)
C15 0.026(2) 0.031(2) 0.023(2) -0.0002(18) -0.0031(18) -0.0037(19)
C18 0.030(2) 0.030(2) 0.028(2) 0.0015(19) -0.0042(19) -0.0067(18)
C21 0.0114(19) 0.026(2) 0.022(2) 0.001(2) 0.0001(16) -0.0022(17)
C28 0.023(2) 0.026(2) 0.036(3) 0.0062(19) 0.003(2) -0.0012(19)
C30 0.028(2) 0.039(3) 0.026(2) 0.006(2) -0.001(2) -0.012(2)
C27 0.022(2) 0.016(2) 0.024(2) 0.0006(17) -0.0015(18) -0.0049(17)
C31 0.029(2) 0.028(2) 0.039(3) 0.000(2) 0.008(2) -0.0016(19)
C32 0.023(2) 0.022(2) 0.038(3) 0.0054(19) -0.002(2) -0.0055(17)
C16 0.044(3) 0.035(2) 0.029(3) 0.006(2) 0.007(2) -0.011(2)
C25 0.024(2) 0.016(2) 0.029(2) -0.0022(17) -0.0042(18) -0.0054(16)
C17 0.045(3) 0.040(3) 0.031(3) 0.003(2) -0.014(2) -0.003(2)
C29 0.025(2) 0.037(3) 0.042(3) 0.016(2) -0.009(2) -0.0046(19)
C22 0.053(3) 0.048(3) 0.012(2) 0.0010(18) -0.0019(19) -0.014(2)
O6 0.0411(18) 0.079(2) 0.0265(18) 0.0117(15) 0.0041(14) -0.0193(16)
C20 0.019(2) 0.040(3) 0.043(3) -0.010(2) -0.0037(19) -0.0024(18)
C24 0.079(4) 0.056(4) 0.038(3) 0.005(3) 0.014(3) -0.002(3)

loop_
_atom_type_symbol
_atom_type_description
_atom_type_scat_dispersion_real
_atom_type_scat_dispersion_imag
_atom_type_scat_source
C C 0.0033 0.0016 'International Tables Vol C Tables 4.2.6.8 and 6.1.1.4'
H H 0.0000 0.0000 'International Tables Vol C Tables 4.2.6.8 and 6.1.1.4'
N N 0.0061 0.0033 'International Tables Vol C Tables 4.2.6.8 and 6.1.1.4'
O O 0.0106 0.0060 'International Tables Vol C Tables 4.2.6.8 and 6.1.1.4'
Mn Mn 0.3368 0.7283 'International Tables Vol C Tables 4.2.6.8 and 6.1.1.4'
F F 0.0171 0.0103 'International Tables Vol C Tables 4.2.6.8 and 6.1.1.4'

loop_
_geom_angle_atom_site_label_1
_geom_angle_atom_site_label_2
_geom_angle_atom_site_label_3
_geom_angle
_geom_angle_site_symmetry_1
_geom_angle_site_symmetry_3
_geom_angle_publ_flag
C21 O3 C22 117.3(3) . . ?
C19 O4 C20 116.1(3) . . ?
C6 N1 C7 109.8(2) . . ?
C6 N1 C25 109.4(2) . . ?
C7 N1 C25 110.6(2) . . ?
C3 N2 C8 109.4(2) . . ?
C3 N2 C4 117.4(2) . . ?
C8 N2 C4 108.1(2) . . ?
C17 N3 C16 115.6(3) . . ?
C11 N4 C12 115.7(3) . . ?
O1 C1 C5 123.8(3) . . ?
O1 C1 C2 124.4(3) . . ?
C5 C1 C2 111.6(3) . . ?
C1 C2 C19 110.3(3) . . ?
C1 C2 C7 107.0(3) . . ?
C19 C2 C7 108.5(3) . . ?
C1 C2 C3 106.6(2) . . ?
C19 C2 C3 109.7(3) . . ?
C7 C2 C3 114.7(3) . . ?
N2 C3 C14 109.5(3) . . ?
N2 C3 C2 112.1(2) . . ?
C14 C3 C2 110.2(3) . . ?
N2 C3 H3 108.3 . . ?
C14 C3 H3 108.3 . . ?
C2 C3 H3 108.3 . . ?
N2 C4 C9 107.9(2) . . ?
N2 C4 C5 113.6(2) . . ?
C9 C4 C5 111.1(3) . . ?
N2 C4 H4 108.0 . . ?
C9 C4 H4 108.0 . . ?
C5 C4 H4 108.0 . . ?
C1 C5 C21 108.5(3) . . ?
C1 C5 C6 105.3(3) . . ?
C21 C5 C6 110.8(3) . . ?
C1 C5 C4 108.9(3) . . ?
C21 C5 C4 108.8(3) . . ?
C6 C5 C4 114.4(3) . . ?
N1 C6 C5 111.2(2) . . ?
N1 C6 H6A 109.4 . . ?
C5 C6 H6A 109.4 . . ?
N1 C6 H6B 109.4 . . ?
C5 C6 H6B 109.4 . . ?
H6A C6 H6B 108.0 . . ?
N1 C7 C2 113.3(3) . . ?
N1 C7 H7A 108.9 . . ?
C2 C7 H7A 108.9 . . ?
N1 C7 H7B 108.9 . . ?
C2 C7 H7B 108.9 . . ?
H7A C7 H7B 107.7 . . ?
N2 C8 H8A 109.5 . . ?
N2 C8 H8B 109.5 . . ?
H8A C8 H8B 109.5 . . ?
N2 C8 H8C 109.5 . . ?
H8A C8 H8C 109.5 . . ?
H8B C8 H8C 109.5 . . ?
C13 C9 C10 117.0(3) . . ?
C13 C9 C4 121.6(3) . . ?
C10 C9 C4 121.4(3) . . ?
C9 C10 C11 118.8(3) . . ?
C9 C10 H10 120.6 . . ?
C11 C10 H10 120.6 . . ?
N4 C11 C10 124.5(3) . . ?
N4 C11 H11 117.8 . . ?
C10 C11 H11 117.8 . . ?
N4 C12 C13 123.8(3) . . ?
N4 C12 H12 118.1 . . ?
C13 C12 H12 118.1 . . ?
C12 C13 C9 120.2(3) . . ?
C12 C13 H13 119.9 . . ?
C9 C13 H13 119.9 . . ?
C18 C14 C15 116.6(3) . . ?
C18 C14 C3 121.9(3) . . ?
C15 C14 C3 121.5(3) . . ?
O5 C19 O4 123.5(3) . . ?
O5 C19 C2 124.1(3) . . ?
O4 C19 C2 112.4(3) . . ?
C16 C15 C14 119.4(3) . . ?
C16 C15 H15 120.3 . . ?
C14 C15 H15 120.3 . . ?
C14 C18 C17 119.6(3) . . ?
C14 C18 H18 120.2 . . ?
C17 C18 H18 120.2 . . ?
O2 C21 O3 123.1(3) . . ?
O2 C21 C5 124.8(3) . . ?
O3 C21 C5 112.1(3) . . ?
C29 C28 C27 120.6(3) . . ?
C29 C28 H28 119.7 . . ?
C27 C28 H28 119.7 . . ?
C29 C30 C31 121.8(4) . . ?
C29 C30 O6 115.4(3) . . ?
C31 C30 O6 122.7(4) . . ?
C32 C27 C28 118.1(3) . . ?
C32 C27 C25 119.3(3) . . ?
C28 C27 C25 122.5(3) . . ?
C30 C31 C32 117.8(4) . . ?
C30 C31 H31 121.1 . . ?
C32 C31 H31 121.1 . . ?
C27 C32 C31 122.0(3) . . ?
C27 C32 H32 119.0 . . ?
C31 C32 H32 119.0 . . ?
N3 C16 C15 124.6(3) . . ?
N3 C16 H16 117.7 . . ?
C15 C16 H16 117.7 . . ?
N1 C25 C27 111.3(3) . . ?
N1 C25 H25A 109.4 . . ?
C27 C25 H25A 109.4 . . ?
N1 C25 H25B 109.4 . . ?
C27 C25 H25B 109.4 . . ?
H25A C25 H25B 108.0 . . ?
N3 C17 C18 124.2(4) . . ?
N3 C17 H17 117.9 . . ?
C18 C17 H17 117.9 . . ?
C30 C29 C28 119.6(4) . . ?
C30 C29 H29 120.2 . . ?
C28 C29 H29 120.2 . . ?
O3 C22 H22A 109.5 . . ?
O3 C22 H22B 109.5 . . ?
H22A C22 H22B 109.5 . . ?
O3 C22 H22C 109.5 . . ?
H22A C22 H22C 109.5 . . ?
H22B C22 H22C 109.5 . . ?
C24 O6 C30 120.8(3) . . ?
O4 C20 H20A 109.5 . . ?
O4 C20 H20B 109.5 . . ?
H20A C20 H20B 109.5 . . ?
O4 C20 H20C 109.5 . . ?
H20A C20 H20C 109.5 . . ?
H20B C20 H20C 109.5 . . ?
F2 C24 O6 115.4(4) . . ?
F2 C24 F1 110.4(4) . . ?
O6 C24 F1 109.9(4) . . ?
F2 C24 F3 105.8(5) . . ?
O6 C24 F3 110.8(4) . . ?
F1 C24 F3 103.9(4) . . ?

loop_
_geom_bond_atom_site_label_1
_geom_bond_atom_site_label_2
_geom_bond_distance
_geom_bond_site_symmetry_2
_geom_bond_publ_flag
O1 C1 1.215(4) . ?
O2 C21 1.214(4) . ?
O3 C21 1.331(4) . ?
O3 C22 1.443(4) . ?
O4 C19 1.332(4) . ?
O4 C20 1.445(4) . ?
O5 C19 1.197(4) . ?
N1 C6 1.460(4) . ?
N1 C7 1.462(4) . ?
N1 C25 1.474(4) . ?
N2 C3 1.469(4) . ?
N2 C8 1.471(4) . ?
N2 C4 1.475(4) . ?
N3 C17 1.328(5) . ?
N3 C16 1.334(4) . ?
N4 C11 1.333(4) . ?
N4 C12 1.334(4) . ?
F1 C24 1.313(5) . ?
F2 C24 1.250(5) . ?
F3 C24 1.336(5) . ?
C1 C5 1.509(4) . ?
C1 C2 1.510(4) . ?
C2 C19 1.519(4) . ?
C2 C7 1.545(4) . ?
C2 C3 1.572(4) . ?
C3 C14 1.510(4) . ?
C3 H3 0.9800 . ?
C4 C9 1.519(4) . ?
C4 C5 1.568(4) . ?
C4 H4 0.9800 . ?
C5 C21 1.516(4) . ?
C5 C6 1.543(4) . ?
C6 H6A 0.9700 . ?
C6 H6B 0.9700 . ?
C7 H7A 0.9700 . ?
C7 H7B 0.9700 . ?
C8 H8A 0.9600 . ?
C8 H8B 0.9600 . ?
C8 H8C 0.9600 . ?
C9 C13 1.376(5) . ?
C9 C10 1.382(4) . ?
C10 C11 1.385(5) . ?
C10 H10 0.9300 . ?
C11 H11 0.9300 . ?
C12 C13 1.372(5) . ?
C12 H12 0.9300 . ?
C13 H13 0.9300 . ?
C14 C18 1.386(4) . ?
C14 C15 1.386(4) . ?
C15 C16 1.382(5) . ?
C15 H15 0.9300 . ?
C18 C17 1.387(5) . ?
C18 H18 0.9300 . ?
C28 C29 1.384(5) . ?
C28 C27 1.385(5) . ?
C28 H28 0.9300 . ?
C30 C29 1.358(5) . ?
C30 C31 1.379(5) . ?
C30 O6 1.413(4) . ?
C27 C32 1.383(5) . ?
C27 C25 1.499(5) . ?
C31 C32 1.385(5) . ?
C31 H31 0.9300 . ?
C32 H32 0.9300 . ?
C16 H16 0.9300 . ?
C25 H25A 0.9700 . ?
C25 H25B 0.9700 . ?
C17 H17 0.9300 . ?
C29 H29 0.9300 . ?
C22 H22A 0.9600 . ?
C22 H22B 0.9600 . ?
C22 H22C 0.9600 . ?
O6 C24 1.306(5) . ?
C20 H20A 0.9600 . ?
C20 H20B 0.9600 . ?
C20 H20C 0.9600 . ?

loop_
_geom_torsion_atom_site_label_1
_geom_torsion_atom_site_label_2
_geom_torsion_atom_site_label_3
_geom_torsion_atom_site_label_4
_geom_torsion
_geom_torsion_site_symmetry_1
_geom_torsion_site_symmetry_2
_geom_torsion_site_symmetry_3
_geom_torsion_site_symmetry_4
_geom_torsion_publ_flag
O1 C1 C2 C19 0.4(4) . . . . ?
C5 C1 C2 C19 176.6(3) . . . . ?
O1 C1 C2 C7 -117.4(3) . . . . ?
C5 C1 C2 C7 58.8(3) . . . . ?
O1 C1 C2 C3 119.4(3) . . . . ?
C5 C1 C2 C3 -64.4(3) . . . . ?
C8 N2 C3 C14 66.7(3) . . . . ?
C4 N2 C3 C14 -169.7(3) . . . . ?
C8 N2 C3 C2 -170.7(3) . . . . ?
C4 N2 C3 C2 -47.0(4) . . . . ?
C1 C2 C3 N2 55.5(3) . . . . ?
C19 C2 C3 N2 174.9(3) . . . . ?
C7 C2 C3 N2 -62.7(3) . . . . ?
C1 C2 C3 C14 177.7(3) . . . . ?
C19 C2 C3 C14 -62.9(3) . . . . ?
C7 C2 C3 C14 59.5(3) . . . . ?
C3 N2 C4 C9 166.4(3) . . . . ?
C8 N2 C4 C9 -69.3(3) . . . . ?
C3 N2 C4 C5 42.8(4) . . . . ?
C8 N2 C4 C5 167.0(3) . . . . ?
O1 C1 C5 C21 -4.9(4) . . . . ?
C2 C1 C5 C21 178.9(3) . . . . ?
O1 C1 C5 C6 113.8(3) . . . . ?
C2 C1 C5 C6 -62.5(3) . . . . ?
O1 C1 C5 C4 -123.2(3) . . . . ?
C2 C1 C5 C4 60.6(3) . . . . ?
N2 C4 C5 C1 -47.3(3) . . . . ?
C9 C4 C5 C1 -169.2(3) . . . . ?
N2 C4 C5 C21 -165.4(3) . . . . ?
C9 C4 C5 C21 72.7(3) . . . . ?
N2 C4 C5 C6 70.2(3) . . . . ?
C9 C4 C5 C6 -51.8(4) . . . . ?
C7 N1 C6 C5 -60.4(3) . . . . ?
C25 N1 C6 C5 177.9(2) . . . . ?
C1 C5 C6 N1 62.4(3) . . . . ?
C21 C5 C6 N1 179.6(2) . . . . ?
C4 C5 C6 N1 -57.0(3) . . . . ?
C6 N1 C7 C2 56.7(3) . . . . ?
C25 N1 C7 C2 177.6(3) . . . . ?
C1 C2 C7 N1 -55.0(3) . . . . ?
C19 C2 C7 N1 -173.9(3) . . . . ?
C3 C2 C7 N1 63.0(4) . . . . ?
N2 C4 C9 C13 -35.1(4) . . . . ?
C5 C4 C9 C13 90.1(4) . . . . ?
N2 C4 C9 C10 144.0(3) . . . . ?
C5 C4 C9 C10 -90.8(4) . . . . ?
C13 C9 C10 C11 -0.1(5) . . . . ?
C4 C9 C10 C11 -179.2(3) . . . . ?
C12 N4 C11 C10 -0.4(5) . . . . ?
C9 C10 C11 N4 0.5(5) . . . . ?
C11 N4 C12 C13 0.0(5) . . . . ?
N4 C12 C13 C9 0.4(6) . . . . ?
C10 C9 C13 C12 -0.4(5) . . . . ?
C4 C9 C13 C12 178.8(3) . . . . ?
N2 C3 C14 C18 -142.3(3) . . . . ?
C2 C3 C14 C18 93.9(4) . . . . ?
N2 C3 C14 C15 37.6(4) . . . . ?
C2 C3 C14 C15 -86.2(4) . . . . ?
C20 O4 C19 O5 1.4(5) . . . . ?
C20 O4 C19 C2 -177.5(3) . . . . ?
C1 C2 C19 O5 -110.9(4) . . . . ?
C7 C2 C19 O5 6.0(5) . . . . ?
C3 C2 C19 O5 131.9(4) . . . . ?
C1 C2 C19 O4 68.0(3) . . . . ?
C7 C2 C19 O4 -175.2(3) . . . . ?
C3 C2 C19 O4 -49.2(4) . . . . ?
C18 C14 C15 C16 -0.8(5) . . . . ?
C3 C14 C15 C16 179.2(3) . . . . ?
C15 C14 C18 C17 1.2(5) . . . . ?
C3 C14 C18 C17 -178.9(3) . . . . ?
C22 O3 C21 O2 -4.7(5) . . . . ?
C22 O3 C21 C5 177.3(3) . . . . ?
C1 C5 C21 O2 -92.3(4) . . . . ?
C6 C5 C21 O2 152.6(3) . . . . ?
C4 C5 C21 O2 26.1(4) . . . . ?
C1 C5 C21 O3 85.7(3) . . . . ?
C6 C5 C21 O3 -29.4(4) . . . . ?
C4 C5 C21 O3 -156.0(3) . . . . ?
C29 C28 C27 C32 -1.5(5) . . . . ?
C29 C28 C27 C25 175.6(3) . . . . ?
C29 C30 C31 C32 -0.8(5) . . . . ?
O6 C30 C31 C32 174.9(3) . . . . ?
C28 C27 C32 C31 1.9(5) . . . . ?
C25 C27 C32 C31 -175.3(3) . . . . ?
C30 C31 C32 C27 -0.8(5) . . . . ?
C17 N3 C16 C15 0.3(6) . . . . ?
C14 C15 C16 N3 0.1(6) . . . . ?
C6 N1 C25 C27 -160.9(3) . . . . ?
C7 N1 C25 C27 78.0(3) . . . . ?
C32 C27 C25 N1 76.0(4) . . . . ?
C28 C27 C25 N1 -101.1(4) . . . . ?
C16 N3 C17 C18 0.1(6) . . . . ?
C14 C18 C17 N3 -0.8(6) . . . . ?
C31 C30 C29 C28 1.1(6) . . . . ?
O6 C30 C29 C28 -174.9(3) . . . . ?
C27 C28 C29 C30 0.1(5) . . . . ?
C29 C30 O6 C24 -140.9(4) . . . . ?
C31 C30 O6 C24 43.2(5) . . . . ?
C30 O6 C24 F2 49.0(6) . . . . ?
C30 O6 C24 F1 174.7(3) . . . . ?
C30 O6 C24 F3 -71.1(5) . . . . ?
